data_4511228
loop_
_publ_author_name
'Singh, Ruchi'
'Mrozinski, Jerzy'
'Bharadwaj, Parimal K.'

_publ_section_title
;
 Solvent-Induced Carboxylate Shift and Movement of an Anthryl Side-Group
 in Single-Crystal to Single-Crystal Structural Dynamics in a Gadolinium
 Coordination Polymer
;
_journal_issue 7
_journal_name_full 'Crystal Growth &amp; Design'
_journal_page_first 3623
_journal_paper_doi 10.1021/cg5005775
_journal_volume 14
_journal_year 2014
_chemical_formula_moiety 'C51 H41 Gd N3 O9'
_chemical_formula_sum 'C51 H41 Gd N3 O9'
_chemical_formula_weight 997.12
_chemical_name_systematic
;
 ?
;
_space_group_IT_number 14
_symmetry_cell_setting monoclinic
_symmetry_space_group_name_Hall '-P 2ybc'
_symmetry_space_group_name_H-M 'P 1 21/c 1'
_atom_sites_solution_hydrogens geom
_atom_sites_solution_primary direct
_atom_sites_solution_secondary difmap
_audit_creation_method SHELXL-97
_cell_angle_alpha 90.000
_cell_angle_beta 105.819(5)
_cell_angle_gamma 90.000
_cell_formula_units_Z 4
_cell_length_a 25.571(5)
_cell_length_b 10.862(5)
_cell_length_c 16.025(5)
_cell_measurement_reflns_used 999
_cell_measurement_temperature 100(2)
_cell_measurement_theta_max 25.50
_cell_measurement_theta_min 2.05
_cell_volume 4282(3)
_computing_cell_refinement 'SAINT 6.45 ( Bruker, 2003)'
_computing_data_collection 'SMART 5.628 (Bruker, 2003)'
_computing_data_reduction 'SAINT 6.45 ( Bruker, 2003)'
_computing_molecular_graphics 'DIAMOND 2.1e'
_computing_structure_refinement 'SHELXL-97 (Sheldrick, 1997)'
_computing_structure_solution SIR-97
_diffrn_ambient_temperature 100(2)
_diffrn_measured_fraction_theta_full 1.000
_diffrn_measured_fraction_theta_max 1.000
_diffrn_radiation_monochromator graphite
_diffrn_radiation_source 'fine-focus sealed tube'
_diffrn_radiation_type MoK\a
_diffrn_radiation_wavelength 0.71073
_diffrn_reflns_av_R_equivalents 0.0718
_diffrn_reflns_av_sigmaI/netI 0.0693
_diffrn_reflns_limit_h_max 30
_diffrn_reflns_limit_h_min -29
_diffrn_reflns_limit_k_max 11
_diffrn_reflns_limit_k_min -13
_diffrn_reflns_limit_l_max 19
_diffrn_reflns_limit_l_min -19
_diffrn_reflns_number 28600
_diffrn_reflns_theta_full 25.50
_diffrn_reflns_theta_max 25.50
_diffrn_reflns_theta_min 2.05
_exptl_absorpt_coefficient_mu 1.612
_exptl_absorpt_correction_T_max 0.8057
_exptl_absorpt_correction_T_min 0.7282
_exptl_absorpt_correction_type empirical
_exptl_absorpt_process_details Sadabs
_exptl_crystal_colour Brown
_exptl_crystal_density_diffrn 1.547
_exptl_crystal_density_method 'not measured'
_exptl_crystal_description Block
_exptl_crystal_F_000 2016
_exptl_crystal_size_max 0.21
_exptl_crystal_size_mid 0.17
_exptl_crystal_size_min 0.14
_refine_diff_density_max 1.210
_refine_diff_density_min -0.916
_refine_diff_density_rms 0.125
_refine_ls_extinction_method none
_refine_ls_goodness_of_fit_ref 1.046
_refine_ls_hydrogen_treatment mixed
_refine_ls_matrix_type full
_refine_ls_number_parameters 580
_refine_ls_number_reflns 7970
_refine_ls_number_restraints 1
_refine_ls_restrained_S_all 1.046
_refine_ls_R_factor_all 0.0839
_refine_ls_R_factor_gt 0.0422
_refine_ls_shift/su_max 0.000
_refine_ls_shift/su_mean 0.000
_refine_ls_structure_factor_coef Fsqd
_refine_ls_weighting_details 'calc w=1/[\s^2^(Fo^2^)+(0.0405P)^2^+6.8448P] where P=(Fo^2^+2Fc^2^)/3'
_refine_ls_weighting_scheme calc
_refine_ls_wR_factor_gt 0.0862
_refine_ls_wR_factor_ref 0.1001
_reflns_number_gt 5197
_reflns_number_total 7970
_reflns_threshold_expression >2sigma(I)
_cod_data_source_file cg5005775_si_002.cif
_cod_data_source_block 1c
_cod_depositor_comments
;
The following automatic conversions were performed:

'_symmetry_cell_setting' value 'Monoclinic' changed to 'monoclinic'
according to
/usr/data/users/saulius/crontab/automatic-downloads/rss-feeds/ACS/lib/dictionaries/cif_core.dic
dictionary named 'cif_core.dic' version 2.4.2 from
2011-04-26.

'_exptl_absorpt_correction_type' value 'Empirical'
changed to 'empirical' according to
/usr/data/users/saulius/crontab/automatic-downloads/rss-feeds/ACS/lib/dictionaries/cif_core.dic
dictionary named 'cif_core.dic' version 2.4.2 from 2011-04-26.

Automatic conversion script
Id: cif_fix_values 2281 2013-09-26 08:29:07Z andrius 

 Adding full bibliography for 4511225--4511228.cif.
;
_cod_original_sg_symbol_H-M P21/c
_cod_database_code 4511228

loop_
_symmetry_equiv_pos_as_xyz
'x, y, z'
'-x, y+1/2, -z+1/2'
'-x, -y, -z'
'x, -y-1/2, z-1/2'

loop_
_atom_site_label
_atom_site_type_symbol
_atom_site_fract_x
_atom_site_fract_y
_atom_site_fract_z
_atom_site_U_iso_or_equiv
_atom_site_adp_type
_atom_site_occupancy
_atom_site_symmetry_multiplicity
_atom_site_calc_flag
_atom_site_refinement_flags
Gd1 Gd 0.525735(9) 0.00326(3) 0.175980(15) 0.00964(8) Uani 1 1 d .
O1 O 0.49672(14) 0.2066(3) 0.1589(2) 0.0156(8) Uani 1 1 d .
O2 O 0.46110(15) 0.3684(3) 0.2076(2) 0.0195(9) Uani 1 1 d .
O3 O 0.40668(15) 0.1360(3) -0.1649(2) 0.0146(8) Uani 1 1 d .
O4 O 0.31991(14) 0.0785(3) -0.1864(2) 0.0149(8) Uani 1 1 d .
O5 O 0.47516(14) -0.0973(3) 0.0579(2) 0.0142(8) Uani 1 1 d .
O6 O 0.42710(14) -0.0873(3) -0.0812(2) 0.0141(8) Uani 1 1 d .
O7 O 0.31312(15) -0.4048(3) 0.2151(2) 0.0169(9) Uani 1 1 d .
O8 O 0.40197(15) -0.4016(3) 0.2276(2) 0.0185(9) Uani 1 1 d .
O9 O 0.44206(15) 0.0118(4) 0.2147(2) 0.0223(9) Uani 1 1 d .
N1 N 0.2574(2) 0.2874(5) 0.0455(3) 0.0221(12) Uani 1 1 d D
N2 N 0.2337(2) -0.1789(5) -0.0679(3) 0.0291(14) Uani 1 1 d .
N3 N 0.3745(2) -0.0306(5) 0.2776(4) 0.0360(15) Uani 1 1 d .
C1 C 0.4585(2) 0.2809(5) 0.1554(3) 0.0137(12) Uani 1 1 d .
C2 C 0.4067(2) 0.2644(5) 0.0842(3) 0.0130(12) Uani 1 1 d .
C3 C 0.3573(2) 0.2976(5) 0.0955(4) 0.0150(13) Uani 1 1 d .
H3 H 0.3559 0.3389 0.1457 0.018 Uiso 1 1 calc R
C4 C 0.3086(2) 0.2700(5) 0.0320(4) 0.0167(13) Uani 1 1 d .
C5 C 0.3122(2) 0.2140(5) -0.0443(3) 0.0147(12) Uani 1 1 d .
H5 H 0.2804 0.1939 -0.0865 0.018 Uiso 1 1 calc R
C6 C 0.3616(2) 0.1877(4) -0.0589(3) 0.0115(12) Uani 1 1 d .
C7 C 0.4098(2) 0.2106(5) 0.0059(3) 0.0123(12) Uani 1 1 d .
H7 H 0.4433 0.1905 -0.0027 0.015 Uiso 1 1 calc R
C8 C 0.3636(2) 0.1307(5) -0.1419(3) 0.0104(11) Uiso 1 1 d .
C9 C 0.2474(2) 0.3867(5) 0.1007(4) 0.0206(13) Uani 1 1 d .
H9A H 0.2621 0.4634 0.0858 0.025 Uiso 1 1 calc R
H9B H 0.2651 0.3684 0.1610 0.025 Uiso 1 1 calc R
C10 C 0.1872(2) 0.3992(5) 0.0876(4) 0.0184(13) Uani 1 1 d .
C11 C 0.1562(2) 0.4569(5) 0.0113(4) 0.0199(14) Uani 1 1 d .
C12 C 0.1799(3) 0.5142(5) -0.0512(4) 0.0261(14) Uani 1 1 d .
H12 H 0.2174 0.5140 -0.0413 0.031 Uiso 1 1 calc R
C13 C 0.1487(3) 0.5680(5) -0.1233(4) 0.0314(16) Uani 1 1 d .
H13 H 0.1653 0.6051 -0.1617 0.038 Uiso 1 1 calc R
C14 C 0.0916(3) 0.5697(6) -0.1423(4) 0.0353(17) Uani 1 1 d .
H14 H 0.0709 0.6066 -0.1929 0.042 Uiso 1 1 calc R
C15 C 0.0674(3) 0.5169(6) -0.0861(4) 0.0317(15) Uani 1 1 d .
H15 H 0.0297 0.5186 -0.0986 0.038 Uiso 1 1 calc R
C16 C 0.0979(3) 0.4590(5) -0.0086(4) 0.0242(15) Uani 1 1 d .
C17 C 0.0735(2) 0.4032(6) 0.0492(4) 0.0271(15) Uani 1 1 d .
H17 H 0.0357 0.4015 0.0357 0.032 Uiso 1 1 calc R
C18 C 0.1033(2) 0.3495(5) 0.1265(4) 0.0242(14) Uani 1 1 d .
C19 C 0.0767(3) 0.2943(6) 0.1854(4) 0.0287(16) Uani 1 1 d .
H19 H 0.0390 0.2965 0.1728 0.034 Uiso 1 1 calc R
C20 C 0.1056(3) 0.2396(6) 0.2585(4) 0.0338(17) Uani 1 1 d .
H20 H 0.0879 0.2043 0.2961 0.041 Uiso 1 1 calc R
C21 C 0.1636(3) 0.2356(6) 0.2784(4) 0.0329(16) Uani 1 1 d .
H21 H 0.1834 0.1973 0.3291 0.039 Uiso 1 1 calc R
C22 C 0.1901(2) 0.2868(5) 0.2246(4) 0.0224(14) Uani 1 1 d .
H22 H 0.2278 0.2831 0.2392 0.027 Uiso 1 1 calc R
C23 C 0.1616(2) 0.3462(5) 0.1459(4) 0.0188(13) Uani 1 1 d .
C24 C 0.4318(2) -0.1122(4) -0.0031(3) 0.0111(12) Uani 1 1 d .
C25 C 0.3832(2) -0.1650(4) 0.0201(3) 0.0120(12) Uani 1 1 d .
C26 C 0.3311(2) -0.1460(5) -0.0342(3) 0.0150(12) Uani 1 1 d .
H26 H 0.3266 -0.0999 -0.0846 0.018 Uiso 1 1 calc R
C27 C 0.2858(2) -0.1944(5) -0.0144(4) 0.0179(13) Uani 1 1 d .
C28 C 0.2937(2) -0.2666(5) 0.0606(3) 0.0140(12) Uani 1 1 d .
H28 H 0.2639 -0.3013 0.0746 0.017 Uiso 1 1 calc R
C29 C 0.3453(2) -0.2867(5) 0.1138(3) 0.0113(12) Uani 1 1 d .
C30 C 0.3900(2) -0.2348(5) 0.0943(3) 0.0117(12) Uani 1 1 d .
H30 H 0.4247 -0.2471 0.1311 0.014 Uiso 1 1 calc R
C31 C 0.3551(2) -0.3702(4) 0.1911(3) 0.0112(12) Uani 1 1 d .
C32 C 0.2211(2) -0.0941(5) -0.1411(4) 0.0184(13) Uani 1 1 d .
H32A H 0.2388 -0.1208 -0.1843 0.022 Uiso 1 1 calc R
H32B H 0.2341 -0.0122 -0.1218 0.022 Uiso 1 1 calc R
C33 C 0.1602(2) -0.0922(5) -0.1796(4) 0.0188(13) Uani 1 1 d .
C34 C 0.1282(2) -0.0359(5) -0.1312(4) 0.0204(14) Uani 1 1 d .
C35 C 0.1514(3) 0.0277(5) -0.0510(4) 0.0271(16) Uani 1 1 d .
H35 H 0.1890 0.0325 -0.0293 0.033 Uiso 1 1 calc R
C36 C 0.1192(3) 0.0807(6) -0.0070(5) 0.0366(17) Uani 1 1 d .
H36 H 0.1351 0.1218 0.0446 0.044 Uiso 1 1 calc R
C37 C 0.0622(3) 0.0753(6) -0.0369(5) 0.0383(18) Uani 1 1 d .
H37 H 0.0409 0.1129 -0.0055 0.046 Uiso 1 1 calc R
C38 C 0.0382(3) 0.0149(6) -0.1121(5) 0.0348(16) Uani 1 1 d .
H38 H 0.0005 0.0103 -0.1312 0.042 Uiso 1 1 calc R
C39 C 0.0701(3) -0.0409(5) -0.1614(4) 0.0250(15) Uani 1 1 d .
C40 C 0.0467(3) -0.1020(6) -0.2388(4) 0.0311(16) Uani 1 1 d .
H40 H 0.0090 -0.1075 -0.2581 0.037 Uiso 1 1 calc R
C41 C 0.0779(3) -0.1557(5) -0.2885(4) 0.0242(15) Uani 1 1 d .
C42 C 0.0527(3) -0.2185(6) -0.3679(4) 0.0366(18) Uani 1 1 d .
H42 H 0.0150 -0.2224 -0.3870 0.044 Uiso 1 1 calc R
C43 C 0.0824(3) -0.2718(6) -0.4153(4) 0.0373(18) Uani 1 1 d .
H43 H 0.0652 -0.3118 -0.4667 0.045 Uiso 1 1 calc R
C44 C 0.1401(3) -0.2671(6) -0.3868(4) 0.0347(17) Uani 1 1 d .
H44 H 0.1606 -0.3042 -0.4197 0.042 Uiso 1 1 calc R
C45 C 0.1657(3) -0.2086(6) -0.3117(4) 0.0276(15) Uani 1 1 d .
H45 H 0.2035 -0.2061 -0.2943 0.033 Uiso 1 1 calc R
C46 C 0.1358(2) -0.1508(5) -0.2585(4) 0.0203(13) Uani 1 1 d .
C47 C 0.4219(3) -0.0506(6) 0.2634(5) 0.0386(18) Uani 1 1 d .
H47 H 0.4421 -0.1168 0.2920 0.046 Uiso 1 1 calc R
C48 C 0.3593(4) -0.1090(7) 0.3417(5) 0.069(3) Uani 1 1 d .
H48A H 0.3865 -0.1724 0.3615 0.083 Uiso 1 1 calc R
H48B H 0.3248 -0.1490 0.3153 0.083 Uiso 1 1 calc R
C49 C 0.3545(6) -0.0320(8) 0.4183(7) 0.116(5) Uani 1 1 d .
H49A H 0.3445 -0.0840 0.4599 0.175 Uiso 1 1 calc R
H49B H 0.3272 0.0301 0.3986 0.175 Uiso 1 1 calc R
H49C H 0.3888 0.0065 0.4448 0.175 Uiso 1 1 calc R
C50 C 0.3379(4) 0.0638(8) 0.2335(7) 0.079(3) Uani 1 1 d .
H50A H 0.3561 0.1124 0.1990 0.095 Uiso 1 1 calc R
H50B H 0.3299 0.1180 0.2766 0.095 Uiso 1 1 calc R
C51 C 0.2851(5) 0.0166(10) 0.1753(8) 0.147(7) Uani 1 1 d .
H51A H 0.2630 0.0849 0.1484 0.220 Uiso 1 1 calc R
H51B H 0.2662 -0.0297 0.2090 0.220 Uiso 1 1 calc R
H51C H 0.2924 -0.0353 0.1313 0.220 Uiso 1 1 calc R
H1N1 H 0.2296(17) 0.282(5) -0.007(2) 0.032(18) Uiso 1 1 d D
H1N2 H 0.208(2) -0.218(6) -0.052(4) 0.04(2) Uiso 1 1 d .

loop_
_atom_site_aniso_label
_atom_site_aniso_U_11
_atom_site_aniso_U_22
_atom_site_aniso_U_33
_atom_site_aniso_U_23
_atom_site_aniso_U_13
_atom_site_aniso_U_12
Gd1 0.01063(13) 0.01020(12) 0.00796(12) 0.00067(14) 0.00229(9) -0.00074(14)
O1 0.013(2) 0.0113(19) 0.022(2) 0.0007(16) 0.0034(17) 0.0029(16)
O2 0.018(2) 0.024(2) 0.018(2) -0.0143(18) 0.0087(18) -0.0053(17)
O3 0.019(2) 0.0124(19) 0.013(2) 0.0012(15) 0.0073(17) 0.0006(15)
O4 0.016(2) 0.014(2) 0.012(2) -0.0044(16) -0.0018(16) 0.0010(16)
O5 0.010(2) 0.019(2) 0.013(2) 0.0013(16) 0.0018(17) -0.0031(16)
O6 0.016(2) 0.015(2) 0.009(2) 0.0009(16) 0.0004(16) -0.0025(16)
O7 0.015(2) 0.019(2) 0.020(2) 0.0081(17) 0.0091(17) 0.0002(16)
O8 0.015(2) 0.022(2) 0.019(2) 0.0085(17) 0.0029(18) 0.0002(17)
O9 0.026(2) 0.020(2) 0.027(2) 0.009(2) 0.0170(18) 0.001(2)
N1 0.017(3) 0.029(3) 0.022(3) -0.016(2) 0.007(2) -0.001(2)
N2 0.009(3) 0.037(3) 0.036(3) 0.029(3) -0.003(2) -0.008(2)
N3 0.033(3) 0.030(4) 0.056(4) 0.016(3) 0.030(3) 0.011(2)
C1 0.017(3) 0.019(3) 0.009(3) -0.004(2) 0.009(2) -0.009(2)
C2 0.021(3) 0.009(3) 0.009(3) -0.003(2) 0.003(2) -0.003(2)
C3 0.023(4) 0.013(3) 0.012(3) -0.008(2) 0.010(3) -0.002(2)
C4 0.019(3) 0.017(3) 0.016(3) -0.006(2) 0.008(3) 0.001(2)
C5 0.015(3) 0.014(3) 0.015(3) -0.002(2) 0.003(2) -0.003(2)
C6 0.016(3) 0.006(3) 0.011(3) 0.002(2) 0.003(2) 0.000(2)
C7 0.014(3) 0.010(3) 0.014(3) 0.006(2) 0.005(2) 0.001(2)
C9 0.026(4) 0.018(3) 0.018(3) -0.004(2) 0.007(3) 0.002(3)
C10 0.020(3) 0.016(3) 0.021(3) -0.007(2) 0.008(3) 0.003(2)
C11 0.025(4) 0.012(3) 0.024(3) -0.005(2) 0.008(3) 0.002(2)
C12 0.031(3) 0.022(3) 0.025(3) -0.005(3) 0.007(3) -0.004(3)
C13 0.048(5) 0.019(3) 0.024(4) 0.003(3) 0.005(3) -0.001(3)
C14 0.042(5) 0.023(4) 0.034(4) 0.003(3) -0.001(4) 0.010(3)
C15 0.029(4) 0.030(4) 0.033(4) 0.002(3) 0.003(3) 0.005(3)
C16 0.028(4) 0.022(3) 0.022(3) -0.004(2) 0.006(3) 0.007(2)
C17 0.017(3) 0.029(3) 0.033(4) -0.007(3) 0.004(3) 0.006(3)
C18 0.028(4) 0.017(3) 0.030(4) -0.005(3) 0.011(3) 0.003(3)
C19 0.021(4) 0.030(4) 0.038(4) -0.005(3) 0.014(3) -0.005(3)
C20 0.033(4) 0.036(4) 0.037(4) -0.001(3) 0.019(3) -0.010(3)
C21 0.036(4) 0.031(4) 0.032(4) 0.008(3) 0.011(3) -0.002(3)
C22 0.014(3) 0.027(3) 0.024(4) -0.002(3) 0.002(3) -0.002(3)
C23 0.025(4) 0.010(3) 0.024(3) -0.004(2) 0.010(3) 0.002(2)
C24 0.013(3) 0.004(3) 0.016(3) -0.003(2) 0.004(2) 0.004(2)
C25 0.019(3) 0.005(3) 0.013(3) 0.002(2) 0.005(2) -0.002(2)
C26 0.020(3) 0.014(3) 0.010(3) 0.006(2) 0.002(2) 0.000(2)
C27 0.016(3) 0.017(3) 0.018(3) 0.006(2) 0.000(3) -0.001(2)
C28 0.012(3) 0.013(3) 0.016(3) 0.007(2) 0.003(3) -0.003(2)
C29 0.014(3) 0.011(3) 0.011(3) -0.001(2) 0.007(2) 0.000(2)
C30 0.011(3) 0.010(3) 0.013(3) 0.002(2) 0.000(2) 0.002(2)
C31 0.017(3) 0.006(3) 0.011(3) -0.006(2) 0.004(2) 0.000(2)
C32 0.016(3) 0.020(3) 0.016(3) 0.009(2) 0.000(3) 0.003(2)
C33 0.018(3) 0.014(3) 0.023(3) 0.009(2) 0.004(3) 0.000(2)
C34 0.019(3) 0.015(3) 0.025(3) 0.007(2) 0.002(3) -0.001(2)
C35 0.021(3) 0.024(4) 0.034(4) 0.000(3) 0.004(3) 0.002(2)
C36 0.044(5) 0.024(4) 0.040(4) -0.004(3) 0.008(4) 0.004(3)
C37 0.042(5) 0.029(4) 0.046(5) 0.000(3) 0.018(4) 0.011(3)
C38 0.021(3) 0.027(4) 0.056(4) 0.007(4) 0.009(3) 0.005(3)
C39 0.022(4) 0.019(3) 0.032(4) 0.009(3) 0.005(3) 0.003(2)
C40 0.021(4) 0.025(4) 0.043(4) 0.011(3) 0.002(3) -0.002(3)
C41 0.024(4) 0.015(3) 0.026(4) 0.010(3) -0.004(3) -0.005(3)
C42 0.034(4) 0.027(4) 0.039(4) 0.008(3) -0.007(4) -0.009(3)
C43 0.043(5) 0.035(4) 0.024(4) -0.003(3) -0.008(3) -0.014(3)
C44 0.038(4) 0.031(4) 0.034(4) -0.001(3) 0.008(3) -0.004(3)
C45 0.030(4) 0.029(4) 0.024(4) 0.006(3) 0.005(3) -0.006(3)
C46 0.028(4) 0.015(3) 0.015(3) 0.008(2) 0.000(3) -0.005(2)
C47 0.041(5) 0.032(4) 0.044(5) -0.003(3) 0.014(4) 0.003(3)
C48 0.141(9) 0.029(5) 0.057(6) 0.006(4) 0.061(6) 0.003(5)
C49 0.243(16) 0.044(6) 0.108(9) -0.016(6) 0.125(10) -0.021(7)
C50 0.078(8) 0.053(6) 0.107(9) 0.039(6) 0.026(7) 0.018(5)
C51 0.119(11) 0.111(11) 0.152(12) -0.067(9) -0.061(9) 0.050(8)

loop_
_atom_type_symbol
_atom_type_description
_atom_type_scat_dispersion_real
_atom_type_scat_dispersion_imag
_atom_type_scat_source
C C 0.0033 0.0016 'International Tables Vol C Tables 4.2.6.8 and 6.1.1.4'
H H 0.0000 0.0000 'International Tables Vol C Tables 4.2.6.8 and 6.1.1.4'
N N 0.0061 0.0033 'International Tables Vol C Tables 4.2.6.8 and 6.1.1.4'
O O 0.0106 0.0060 'International Tables Vol C Tables 4.2.6.8 and 6.1.1.4'
Gd Gd -0.1653 3.9035 'International Tables Vol C Tables 4.2.6.8 and 6.1.1.4'

loop_
_geom_angle_atom_site_label_1
_geom_angle_atom_site_label_2
_geom_angle_atom_site_label_3
_geom_angle
_geom_angle_site_symmetry_1
_geom_angle_site_symmetry_3
O5 Gd1 O8 161.55(12) . 2_655
O5 Gd1 O1 105.64(13) . .
O8 Gd1 O1 79.89(13) 2_655 .
O5 Gd1 O2 106.97(13) . 2_645
O8 Gd1 O2 80.24(14) 2_655 2_645
O1 Gd1 O2 131.76(13) . 2_645
O5 Gd1 O3 83.67(13) . 3_655
O8 Gd1 O3 82.35(13) 2_655 3_655
O1 Gd1 O3 145.58(12) . 3_655
O2 Gd1 O3 72.84(12) 2_645 3_655
O5 Gd1 O6 85.68(12) . 3_655
O8 Gd1 O6 78.52(13) 2_655 3_655
O1 Gd1 O6 76.10(12) . 3_655
O2 Gd1 O6 140.48(12) 2_645 3_655
O3 Gd1 O6 71.59(12) 3_655 3_655
O5 Gd1 O9 83.55(13) . .
O8 Gd1 O9 114.84(13) 2_655 .
O1 Gd1 O9 73.33(13) . .
O2 Gd1 O9 76.10(13) 2_645 .
O3 Gd1 O9 141.09(13) 3_655 .
O6 Gd1 O9 143.34(13) 3_655 .
C1 O1 Gd1 146.7(3) . .
C1 O2 Gd1 169.1(4) . 2_655
C8 O3 Gd1 135.9(3) . 3_655
C24 O5 Gd1 152.1(3) . .
C24 O6 Gd1 142.9(3) . 3_655
C31 O8 Gd1 160.5(4) . 2_645
C47 O9 Gd1 134.0(4) . .
C4 N1 C9 121.4(5) . .
C27 N2 C32 122.6(5) . .
C47 N3 C50 122.9(6) . .
C47 N3 C48 117.3(6) . .
C50 N3 C48 119.8(7) . .
O1 C1 O2 123.9(5) . .
O1 C1 C2 118.1(5) . .
O2 C1 C2 118.0(5) . .
C3 C2 C7 120.4(5) . .
C3 C2 C1 121.4(5) . .
C7 C2 C1 118.2(5) . .
C2 C3 C4 120.8(5) . .
C5 C4 N1 119.0(5) . .
C5 C4 C3 118.1(5) . .
N1 C4 C3 122.7(5) . .
C6 C5 C4 121.6(5) . .
C5 C6 C7 120.1(5) . .
C5 C6 C8 119.9(5) . .
C7 C6 C8 120.0(5) . .
C6 C7 C2 118.8(5) . .
O3 C8 O4 123.9(5) . .
O3 C8 C6 119.6(5) . .
O4 C8 C6 116.5(5) . .
N1 C9 C10 108.9(5) . .
C23 C10 C11 120.4(5) . .
C23 C10 C9 121.1(5) . .
C11 C10 C9 118.2(5) . .
C10 C11 C16 120.1(5) . .
C10 C11 C12 123.4(5) . .
C16 C11 C12 116.4(5) . .
C13 C12 C11 121.4(6) . .
C12 C13 C14 121.9(6) . .
C15 C14 C13 119.1(6) . .
C14 C15 C16 121.9(6) . .
C17 C16 C15 122.5(6) . .
C17 C16 C11 118.2(6) . .
C15 C16 C11 119.2(6) . .
C16 C17 C18 122.7(6) . .
C17 C18 C19 121.2(6) . .
C17 C18 C23 119.1(6) . .
C19 C18 C23 119.7(6) . .
C20 C19 C18 120.8(6) . .
C19 C20 C21 120.0(6) . .
C22 C21 C20 120.9(6) . .
C21 C22 C23 121.7(6) . .
C10 C23 C22 123.7(5) . .
C10 C23 C18 119.4(5) . .
C22 C23 C18 116.9(5) . .
O6 C24 O5 124.5(5) . .
O6 C24 C25 117.8(5) . .
O5 C24 C25 117.6(5) . .
C30 C25 C26 119.6(5) . .
C30 C25 C24 120.1(5) . .
C26 C25 C24 120.2(5) . .
C27 C26 C25 121.2(5) . .
N2 C27 C26 122.4(5) . .
N2 C27 C28 119.3(5) . .
C26 C27 C28 118.3(5) . .
C29 C28 C27 120.6(5) . .
C28 C29 C30 120.4(5) . .
C28 C29 C31 121.5(5) . .
C30 C29 C31 118.0(5) . .
C25 C30 C29 119.9(5) . .
O8 C31 O7 124.0(5) . .
O8 C31 C29 118.8(5) . .
O7 C31 C29 117.2(5) . .
N2 C32 C33 108.3(4) . .
C46 C33 C34 120.7(5) . .
C46 C33 C32 121.2(5) . .
C34 C33 C32 117.9(5) . .
C33 C34 C39 120.0(5) . .
C33 C34 C35 122.7(5) . .
C39 C34 C35 117.3(5) . .
C36 C35 C34 120.6(6) . .
C35 C36 C37 121.8(7) . .
C38 C37 C36 119.8(6) . .
C37 C38 C39 120.8(6) . .
C40 C39 C38 122.0(6) . .
C40 C39 C34 118.3(6) . .
C38 C39 C34 119.7(6) . .
C39 C40 C41 122.3(6) . .
C40 C41 C46 119.5(6) . .
C40 C41 C42 121.1(6) . .
C46 C41 C42 119.4(6) . .
C43 C42 C41 121.4(6) . .
C42 C43 C44 120.0(6) . .
C45 C44 C43 120.4(7) . .
C44 C45 C46 121.7(6) . .
C33 C46 C41 119.1(6) . .
C33 C46 C45 123.9(6) . .
C41 C46 C45 117.1(5) . .
O9 C47 N3 125.3(7) . .
N3 C48 C49 110.0(6) . .
N3 C50 C51 114.5(8) . .

loop_
_geom_bond_atom_site_label_1
_geom_bond_atom_site_label_2
_geom_bond_distance
_geom_bond_site_symmetry_2
Gd1 O5 2.261(4) .
Gd1 O8 2.305(4) 2_655
Gd1 O1 2.322(4) .
Gd1 O2 2.323(3) 2_645
Gd1 O3 2.340(4) 3_655
Gd1 O6 2.365(3) 3_655
Gd1 O9 2.387(4) .
O1 C1 1.256(6) .
O2 C1 1.256(6) .
O2 Gd1 2.323(3) 2_655
O3 C8 1.254(6) .
O3 Gd1 2.340(4) 3_655
O4 C8 1.283(6) .
O5 C24 1.272(6) .
O6 C24 1.254(6) .
O6 Gd1 2.365(3) 3_655
O7 C31 1.291(6) .
O8 C31 1.230(6) .
O8 Gd1 2.305(4) 2_645
O9 C47 1.247(8) .
N1 C4 1.395(7) .
N1 C9 1.461(7) .
N2 C27 1.384(7) .
N2 C32 1.458(7) .
N3 C47 1.311(8) .
N3 C50 1.437(9) .
N3 C48 1.467(8) .
C1 C2 1.506(7) .
C2 C3 1.372(7) .
C2 C7 1.406(7) .
C3 C4 1.408(7) .
C4 C5 1.392(7) .
C5 C6 1.376(7) .
C6 C7 1.402(7) .
C6 C8 1.481(7) .
C9 C10 1.502(7) .
C10 C23 1.404(8) .
C10 C11 1.410(8) .
C11 C16 1.439(8) .
C11 C12 1.443(8) .
C12 C13 1.346(8) .
C13 C14 1.406(9) .
C14 C15 1.352(9) .
C15 C16 1.421(9) .
C16 C17 1.388(8) .
C17 C18 1.394(8) .
C18 C19 1.436(8) .
C18 C23 1.437(8) .
C19 C20 1.340(9) .
C20 C21 1.431(8) .
C21 C22 1.352(8) .
C22 C23 1.427(8) .
C24 C25 1.506(7) .
C25 C30 1.381(7) .
C25 C26 1.393(7) .
C26 C27 1.385(7) .
C27 C28 1.403(7) .
C28 C29 1.378(7) .
C29 C30 1.386(7) .
C29 C31 1.500(7) .
C32 C33 1.510(7) .
C33 C46 1.401(8) .
C33 C34 1.412(8) .
C34 C39 1.434(8) .
C34 C35 1.436(8) .
C35 C36 1.351(9) .
C36 C37 1.406(9) .
C37 C38 1.362(9) .
C38 C39 1.416(9) .
C39 C40 1.390(9) .
C40 C41 1.399(9) .
C41 C46 1.429(8) .
C41 C42 1.431(9) .
C42 C43 1.343(9) .
C43 C44 1.423(9) .
C44 C45 1.360(8) .
C45 C46 1.434(8) .
C48 C49 1.517(10) .
C50 C51 1.507(13) .
